data_3000007
loop_
_publ_author_name
'Carmen R. Maldonado'
'Miguel Quiros'
'Juan M. Salas'

_publ_section_title
;
 H-bond superstructures built by aquacomplexes and an azapurine
 derivative: A case of molecular recognition
;
_journal_name_full 'Dalton Transactions'
_journal_page_first 10390
_journal_page_last 10395
_journal_paper_doi 10.1039/c2dt30992k
_journal_year 2012
_chemical_formula_moiety 'C20 H24 N4 O4 S2 Zn 2+, 2(C6 H6 N5 O2 1-)'
_chemical_formula_sum 'C32 H36 N14 O8 S2 Zn'
_chemical_formula_weight 874.24
_chemical_name_systematic
; 
 ? 
;
_space_group_IT_number 2
_symmetry_cell_setting triclinic
_symmetry_space_group_name_Hall '-P 1'
_symmetry_space_group_name_H-M 'P -1'
_atom_sites_solution_hydrogens mixed
_atom_sites_solution_primary heavy
_atom_sites_solution_secondary difmap
_audit_creation_method SHELXL-97
_cell_angle_alpha 100.431(1)
_cell_angle_beta 97.247(2)
_cell_angle_gamma 94.369(1)
_cell_formula_units_Z 1
_cell_length_a 8.3460(8)
_cell_length_b 10.1959(10)
_cell_length_c 11.7050(11)
_cell_measurement_reflns_used 5301
_cell_measurement_temperature 298(2)
_cell_measurement_theta_max 27.9
_cell_measurement_theta_min 2.4
_cell_volume 966.73(16)
_computing_cell_refinement 'Bruker SMART'
_computing_data_collection 'Bruker SMART (Bruker, 1999)'
_computing_data_reduction 'Bruker SAINT (Bruker, 1999)'
_computing_molecular_graphics 'Xtal_GX (Hall & du Boulay, 1997)'
_computing_publication_material SHELXL-97
_computing_structure_refinement 'SHELXL-97 (Sheldrick, 1997)'
_computing_structure_solution 'SHELXS-97 (Sheldrick, 1997)'
_diffrn_ambient_temperature 298(2)
_diffrn_detector_area_resol_mean 8.26
_diffrn_measured_fraction_theta_full 0.990
_diffrn_measured_fraction_theta_max 0.920
_diffrn_measurement_device_type 'Bruker SMART APEX CCD system'
_diffrn_measurement_method '\f and \w scans'
_diffrn_radiation_monochromator graphite
_diffrn_radiation_source 'fine-focus sealed tube'
_diffrn_radiation_type MoK\a
_diffrn_radiation_wavelength 0.71073
_diffrn_reflns_av_R_equivalents 0.0214
_diffrn_reflns_av_sigmaI/netI 0.0271
_diffrn_reflns_limit_h_max 11
_diffrn_reflns_limit_h_min -10
_diffrn_reflns_limit_k_max 12
_diffrn_reflns_limit_k_min -13
_diffrn_reflns_limit_l_max 15
_diffrn_reflns_limit_l_min -14
_diffrn_reflns_number 11323
_diffrn_reflns_theta_full 26.80
_diffrn_reflns_theta_max 28.21
_diffrn_reflns_theta_min 1.79
_diffrn_standards_decay_% -0.2
_diffrn_standards_number 216
_exptl_absorpt_coefficient_mu 0.812
_exptl_absorpt_correction_T_max 0.902
_exptl_absorpt_correction_T_min 0.791
_exptl_absorpt_correction_type multi-scan
_exptl_absorpt_process_details 'Bruker SADABS (Bruker, 1999)'
_exptl_crystal_colour colourless
_exptl_crystal_density_diffrn 1.502
_exptl_crystal_density_method 'not measured'
_exptl_crystal_description needle
_exptl_crystal_F_000 452
_exptl_crystal_size_max 0.46
_exptl_crystal_size_mid 0.13
_exptl_crystal_size_min 0.13
_refine_diff_density_max 0.437
_refine_diff_density_min -0.431
_refine_diff_density_rms 0.056
_refine_ls_extinction_method none
_refine_ls_goodness_of_fit_ref 1.051
_refine_ls_hydrogen_treatment mixed
_refine_ls_matrix_type full
_refine_ls_number_parameters 273
_refine_ls_number_reflns 4383
_refine_ls_number_restraints 4
_refine_ls_restrained_S_all 1.050
_refine_ls_R_factor_all 0.0401
_refine_ls_R_factor_gt 0.0368
_refine_ls_shift/su_max 0.000
_refine_ls_shift/su_mean 0.000
_refine_ls_structure_factor_coef Fsqd
_refine_ls_weighting_details 'calc w=1/[\s^2^(Fo^2^)+(0.0600P)^2^+0.2000P] where P=(Fo^2^+2Fc^2^)/3'
_refine_ls_weighting_scheme calc
_refine_ls_wR_factor_gt 0.0994
_refine_ls_wR_factor_ref 0.1017
_reflns_number_gt 4013
_reflns_number_total 4383
_reflns_threshold_expression I>2\s(I)
_cod_data_source_file znaxss.cif
_cod_data_source_block znaxss
_cod_depositor_comments
;Extending hold period by 9 months (from 2011-12-03 to 2012-09-03)
 Also
 changing journal name to Dalton Transactions
 Adding Fobs data.

 Releasing structure 3000007 into public domain as published material.
;
_cod_database_code 3000007
_cod_database_fobs_code 3000007

loop_
_symmetry_equiv_pos_as_xyz
'x, y, z'
'-x, -y, -z'

loop_
_atom_site_label
_atom_site_type_symbol
_atom_site_fract_x
_atom_site_fract_y
_atom_site_fract_z
_atom_site_U_iso_or_equiv
_atom_site_adp_type
_atom_site_occupancy
_atom_site_symmetry_multiplicity
_atom_site_calc_flag
_atom_site_refinement_flags
Zn Zn 0.5000 0.5000 0.5000 0.03322(10) Uani 1 2 d S
O1W O 0.24590(14) 0.46875(13) 0.46191(13) 0.0402(3) Uani 1 1 d D
H11W H 0.191(2) 0.5322(17) 0.480(2) 0.048 Uiso 1 1 d D
H12W H 0.198(2) 0.4060(17) 0.4850(19) 0.048 Uiso 1 1 d D
O2W O 0.49865(15) 0.30196(13) 0.53214(14) 0.0444(3) Uani 1 1 d D
H21W H 0.5897(16) 0.272(2) 0.538(2) 0.053 Uiso 1 1 d D
H22W H 0.437(2) 0.259(2) 0.5664(18) 0.053 Uiso 1 1 d D
N1P N 0.51543(18) 0.42066(15) 0.31925(14) 0.0401(3) Uani 1 1 d .
C2P C 0.4081(2) 0.31927(19) 0.25813(18) 0.0424(4) Uani 1 1 d .
H2P H 0.3198 0.2897 0.2914 0.051 Uiso 1 1 d R
C3P C 0.4175(2) 0.2570(2) 0.14639(19) 0.0494(5) Uani 1 1 d .
H3P H 0.3391 0.1833 0.1043 0.059 Uiso 1 1 d R
C4P C 0.5438(3) 0.2996(2) 0.09016(18) 0.0538(5) Uani 1 1 d .
C5P C 0.6522(3) 0.4058(2) 0.15034(19) 0.0537(5) Uani 1 1 d .
H5P H 0.7382 0.4405 0.1174 0.064 Uiso 1 1 d R
C6P C 0.6347(2) 0.4620(2) 0.26290(18) 0.0460(4) Uani 1 1 d .
H6P H 0.7114 0.5359 0.3067 0.055 Uiso 1 1 d R
S S 0.55145(11) 0.21488(11) -0.05327(6) 0.1029(4) Uani 1 1 d .
N1Q N 1.0287(3) 0.3841(3) -0.1417(2) 0.0835(7) Uani 1 1 d .
C2Q C 0.8907(4) 0.4189(3) -0.1828(3) 0.0826(9) Uani 1 1 d .
H2Q H 0.8885 0.4817 -0.2334 0.099 Uiso 1 1 d R
C3Q C 0.7427(4) 0.3724(3) -0.1574(2) 0.0692(7) Uani 1 1 d .
H3Q H 0.6428 0.3977 -0.1926 0.083 Uiso 1 1 d R
C4Q C 0.7406(3) 0.2831(3) -0.08425(19) 0.0588(6) Uani 1 1 d .
C5Q C 0.8841(4) 0.2423(3) -0.0405(3) 0.0785(8) Uani 1 1 d .
H5Q H 0.8899 0.1799 0.0105 0.094 Uiso 1 1 d R
C6Q C 1.0252(4) 0.2967(4) -0.0725(3) 0.0874(9) Uani 1 1 d .
H6Q H 1.1268 0.2730 -0.0389 0.105 Uiso 1 1 d R
N1 N 0.05956(18) 0.27227(15) 0.53431(15) 0.0414(4) Uani 1 1 d .
N2 N -0.09247(19) 0.29654(16) 0.50877(17) 0.0477(4) Uani 1 1 d .
N3 N -0.19704(18) 0.21281(16) 0.54980(16) 0.0432(4) Uani 1 1 d .
C3A C -0.1037(2) 0.13507(16) 0.60234(16) 0.0347(4) Uani 1 1 d .
N4 N -0.15071(17) 0.03717(15) 0.66119(14) 0.0382(3) Uani 1 1 d .
C4 C -0.3224(2) 0.0057(2) 0.6692(2) 0.0497(5) Uani 1 1 d .
H41 H -0.3713 -0.0800 0.6159 0.060 Uiso 1 1 d R
H42 H -0.3837 0.0791 0.6497 0.060 Uiso 1 1 d R
H43 H -0.3251 -0.0016 0.7506 0.060 Uiso 1 1 d R
C5 C -0.0358(2) -0.02791(19) 0.71575(17) 0.0409(4) Uani 1 1 d .
O5 O -0.07024(18) -0.11075(16) 0.77385(15) 0.0588(4) Uani 1 1 d .
N6 N 0.12710(17) 0.00532(16) 0.70240(15) 0.0406(3) Uani 1 1 d .
C6 C 0.2469(3) -0.0725(2) 0.7551(2) 0.0576(6) Uani 1 1 d .
H61 H 0.3384 -0.0731 0.7135 0.069 Uiso 1 1 d R
H62 H 0.1946 -0.1655 0.7452 0.069 Uiso 1 1 d R
H63 H 0.2869 -0.0343 0.8387 0.069 Uiso 1 1 d R
C7 C 0.1836(2) 0.10492(18) 0.64499(17) 0.0379(4) Uani 1 1 d .
O7 O 0.32954(15) 0.12901(15) 0.64310(15) 0.0533(4) Uani 1 1 d .
C7A C 0.05620(19) 0.16917(17) 0.59338(16) 0.0353(4) Uani 1 1 d .

loop_
_atom_site_aniso_label
_atom_site_aniso_U_11
_atom_site_aniso_U_22
_atom_site_aniso_U_33
_atom_site_aniso_U_23
_atom_site_aniso_U_13
_atom_site_aniso_U_12
Zn 0.02514(15) 0.03221(16) 0.04552(18) 0.01308(11) 0.00948(11) 0.00232(10)
O1W 0.0274(6) 0.0347(6) 0.0639(8) 0.0189(6) 0.0131(5) 0.0039(5)
O2W 0.0302(6) 0.0382(7) 0.0733(9) 0.0265(6) 0.0154(6) 0.0068(5)
N1P 0.0347(7) 0.0386(8) 0.0494(9) 0.0120(7) 0.0119(6) 0.0003(6)
C2P 0.0362(9) 0.0402(9) 0.0535(11) 0.0158(8) 0.0103(8) -0.0024(7)
C3P 0.0441(10) 0.0473(11) 0.0537(11) 0.0087(9) 0.0061(9) -0.0102(8)
C4P 0.0509(11) 0.0628(13) 0.0447(11) 0.0057(9) 0.0106(9) -0.0077(10)
C5P 0.0480(11) 0.0601(13) 0.0522(12) 0.0090(10) 0.0172(9) -0.0123(9)
C6P 0.0414(10) 0.0453(10) 0.0508(11) 0.0095(8) 0.0124(8) -0.0082(8)
S 0.0936(6) 0.1334(8) 0.0585(4) -0.0276(4) 0.0309(4) -0.0568(5)
N1Q 0.0722(16) 0.0990(19) 0.0750(15) 0.0038(14) 0.0239(13) -0.0107(14)
C2Q 0.102(2) 0.083(2) 0.0651(16) 0.0233(15) 0.0193(16) -0.0094(17)
C3Q 0.0719(16) 0.0788(17) 0.0578(14) 0.0173(12) 0.0048(12) 0.0109(13)
C4Q 0.0662(14) 0.0647(14) 0.0410(11) 0.0002(10) 0.0133(10) -0.0073(11)
C5Q 0.093(2) 0.0799(19) 0.0661(16) 0.0262(14) 0.0076(15) 0.0078(16)
C6Q 0.0608(17) 0.105(2) 0.093(2) 0.0126(19) 0.0040(15) 0.0156(16)
N1 0.0310(7) 0.0368(8) 0.0632(10) 0.0215(7) 0.0135(7) 0.0060(6)
N2 0.0349(8) 0.0404(8) 0.0767(12) 0.0273(8) 0.0152(8) 0.0093(6)
N3 0.0302(7) 0.0378(8) 0.0680(10) 0.0210(7) 0.0138(7) 0.0071(6)
C3A 0.0283(8) 0.0286(8) 0.0492(10) 0.0091(7) 0.0113(7) 0.0024(6)
N4 0.0279(7) 0.0350(7) 0.0566(9) 0.0169(7) 0.0144(6) 0.0012(5)
C4 0.0301(9) 0.0477(11) 0.0753(14) 0.0182(10) 0.0174(9) -0.0016(7)
C5 0.0340(9) 0.0388(9) 0.0535(11) 0.0163(8) 0.0113(8) -0.0007(7)
O5 0.0452(8) 0.0611(9) 0.0825(11) 0.0439(8) 0.0153(7) -0.0003(7)
N6 0.0296(7) 0.0418(8) 0.0562(9) 0.0233(7) 0.0079(6) 0.0037(6)
C6 0.0379(10) 0.0652(14) 0.0787(15) 0.0415(12) 0.0016(10) 0.0064(9)
C7 0.0297(8) 0.0373(9) 0.0505(10) 0.0156(8) 0.0103(7) 0.0022(7)
O7 0.0246(6) 0.0635(9) 0.0819(10) 0.0381(8) 0.0117(6) 0.0037(6)
C7A 0.0267(8) 0.0334(8) 0.0498(10) 0.0131(7) 0.0125(7) 0.0036(6)

loop_
_atom_type_symbol
_atom_type_description
_atom_type_scat_dispersion_real
_atom_type_scat_dispersion_imag
_atom_type_scat_source
C C 0.0033 0.0016 'International Tables Vol C Tables 4.2.6.8 and 6.1.1.4'
H H 0.0000 0.0000 'International Tables Vol C Tables 4.2.6.8 and 6.1.1.4'
N N 0.0061 0.0033 'International Tables Vol C Tables 4.2.6.8 and 6.1.1.4'
O O 0.0106 0.0060 'International Tables Vol C Tables 4.2.6.8 and 6.1.1.4'
S S 0.1246 0.1234 'International Tables Vol C Tables 4.2.6.8 and 6.1.1.4'
Zn Zn 0.2839 1.4301 'International Tables Vol C Tables 4.2.6.8 and 6.1.1.4'

loop_
_geom_angle_atom_site_label_1
_geom_angle_atom_site_label_2
_geom_angle_atom_site_label_3
_geom_angle
_geom_angle_site_symmetry_1
_geom_angle_site_symmetry_3
O1W Zn O1W 179.999(1) 2_666 .
O1W Zn O2W 91.70(5) 2_666 .
O1W Zn O2W 88.30(5) . .
O1W Zn O2W 88.30(5) 2_666 2_666
O1W Zn O2W 91.70(5) . 2_666
O2W Zn O2W 180.0 . 2_666
O1W Zn N1P 89.31(6) 2_666 2_666
O1W Zn N1P 90.69(6) . 2_666
O2W Zn N1P 91.61(6) . 2_666
O2W Zn N1P 88.39(6) 2_666 2_666
O1W Zn N1P 90.69(6) 2_666 .
O1W Zn N1P 89.31(6) . .
O2W Zn N1P 88.39(6) . .
O2W Zn N1P 91.61(6) 2_666 .
N1P Zn N1P 179.999(2) 2_666 .
Zn O1W H11W 119.5(16) . .
Zn O1W H12W 118.5(16) . .
H11W O1W H12W 103(2) . .
Zn O2W H21W 115.3(16) . .
Zn O2W H22W 131.3(17) . .
H21W O2W H22W 108(2) . .
C6P N1P C2P 116.31(17) . .
C6P N1P Zn 123.23(13) . .
C2P N1P Zn 120.36(12) . .
N1P C2P C3P 123.72(17) . .
N1P C2P H2P 119.9 . .
C3P C2P H2P 116.3 . .
C2P C3P C4P 119.12(18) . .
C2P C3P H3P 122.2 . .
C4P C3P H3P 118.7 . .
C5P C4P C3P 117.90(19) . .
C5P C4P S 124.80(16) . .
C3P C4P S 117.29(16) . .
C6P C5P C4P 119.18(18) . .
C6P C5P H5P 118.5 . .
C4P C5P H5P 122.3 . .
N1P C6P C5P 123.74(18) . .
N1P C6P H6P 116.3 . .
C5P C6P H6P 120.0 . .
C4P S C4Q 102.96(10) . .
C2Q N1Q C6Q 116.8(3) . .
N1Q C2Q C3Q 124.6(3) . .
N1Q C2Q H2Q 119.2 . .
C3Q C2Q H2Q 116.2 . .
C4Q C3Q C2Q 118.0(3) . .
C4Q C3Q H3Q 120.0 . .
C2Q C3Q H3Q 122.0 . .
C3Q C4Q C5Q 118.9(3) . .
C3Q C4Q S 119.7(2) . .
C5Q C4Q S 121.3(2) . .
C4Q C5Q C6Q 117.6(3) . .
C4Q C5Q H5Q 122.6 . .
C6Q C5Q H5Q 119.9 . .
N1Q C6Q C5Q 124.0(3) . .
N1Q C6Q H6Q 117.6 . .
C5Q C6Q H6Q 118.4 . .
N2 N1 C7A 106.55(14) . .
N1 N2 N3 111.61(14) . .
C3A N3 N2 105.19(14) . .
N3 C3A N4 127.84(15) . .
N3 C3A C7A 109.60(15) . .
N4 C3A C7A 122.53(16) . .
C5 N4 C3A 119.60(14) . .
C5 N4 C4 119.99(15) . .
C3A N4 C4 120.37(15) . .
N4 C4 H41 113.0 . .
N4 C4 H42 109.5 . .
H41 C4 H42 108.8 . .
N4 C4 H43 104.9 . .
H41 C4 H43 110.1 . .
H42 C4 H43 110.5 . .
O5 C5 N4 122.25(16) . .
O5 C5 N6 120.74(17) . .
N4 C5 N6 117.01(15) . .
C7 N6 C5 126.23(15) . .
C7 N6 C6 117.87(15) . .
C5 N6 C6 115.89(15) . .
N6 C6 H61 108.6 . .
N6 C6 H62 107.1 . .
H61 C6 H62 109.4 . .
N6 C6 H63 113.0 . .
H61 C6 H63 107.5 . .
H62 C6 H63 111.2 . .
O7 C7 N6 120.56(16) . .
O7 C7 C7A 126.76(16) . .
N6 C7 C7A 112.68(14) . .
N1 C7A C3A 107.05(15) . .
N1 C7A C7 131.07(15) . .
C3A C7A C7 121.81(16) . .

loop_
_geom_bond_atom_site_label_1
_geom_bond_atom_site_label_2
_geom_bond_distance
_geom_bond_site_symmetry_2
Zn O1W 2.0988(12) 2_666
Zn O1W 2.0988(12) .
Zn O2W 2.1192(13) .
Zn O2W 2.1193(13) 2_666
Zn N1P 2.1475(16) 2_666
Zn N1P 2.1475(16) .
O1W H11W 0.831(10) .
O1W H12W 0.833(9) .
O2W H21W 0.839(10) .
O2W H22W 0.837(10) .
N1P C6P 1.344(2) .
N1P C2P 1.346(2) .
C2P C3P 1.361(3) .
C2P H2P 0.9307 .
C3P C4P 1.394(3) .
C3P H3P 0.9715 .
C4P C5P 1.379(3) .
C4P S 1.755(2) .
C5P C6P 1.369(3) .
C5P H5P 0.9319 .
C6P H6P 0.9719 .
S C4Q 1.782(2) .
N1Q C2Q 1.292(4) .
N1Q C6Q 1.309(4) .
C2Q C3Q 1.377(4) .
C2Q H2Q 0.9474 .
C3Q C4Q 1.359(4) .
C3Q H3Q 0.9567 .
C4Q C5Q 1.367(4) .
C5Q C6Q 1.386(4) .
C5Q H5Q 0.9480 .
C6Q H6Q 0.9562 .
N1 N2 1.319(2) .
N1 C7A 1.359(2) .
N2 N3 1.365(2) .
N3 C3A 1.328(2) .
C3A N4 1.372(2) .
C3A C7A 1.375(2) .
N4 C5 1.366(2) .
N4 C4 1.463(2) .
C4 H41 1.0010 .
C4 H42 0.9820 .
C4 H43 0.9720 .
C5 O5 1.216(2) .
C5 N6 1.410(2) .
N6 C7 1.400(2) .
N6 C6 1.467(2) .
C6 H61 0.9563 .
C6 H62 0.9934 .
C6 H63 0.9897 .
C7 O7 1.228(2) .
C7 C7A 1.418(2) .

loop_
_geom_hbond_atom_site_label_D
_geom_hbond_atom_site_label_H
_geom_hbond_atom_site_label_A
_geom_hbond_distance_DH
_geom_hbond_distance_HA
_geom_hbond_distance_DA
_geom_hbond_angle_DHA
_geom_hbond_site_symmetry_A
O1W H11W N2 0.831(10) 1.977(11) 2.786(2) 164(2) 2_566
O1W H12W N1 0.833(9) 1.933(10) 2.7609(19) 172(2) .
O2W H21W N3 0.839(10) 1.920(10) 2.758(2) 177(2) 1_655
O2W H22W O7 0.837(10) 1.953(11) 2.7751(18) 167(2) .
